data_7245690
loop_
_publ_author_name
'Wang, Jun'
'Xiong, Min'
'Wu, Jian'
'Kumar, Abhinav'
'Guo, Jian'
'Zhang, Wei'
'Lu, Lu'
'Singh, Amita'
'Muddassir, Mohd.'

_publ_section_title
;
 Construction strategies to modulate the photocatalytic efficiency of
 Cd(II)-MOFs to photodegrade organic dyes
;
_journal_name_full CrystEngComm
_journal_paper_doi 10.1039/D2CE01281B
_journal_year 2022
_chemical_formula_moiety '0.5(C104 H92 Cd6 N16 O28)'
_chemical_formula_sum 'C52 H46 Cd3 N8 O14'
_chemical_formula_weight 1344.17
_space_group_crystal_system monoclinic
_space_group_IT_number 14
_space_group_name_Hall '-P 2ybc'
_space_group_name_H-M_alt 'P 1 21/c 1'
_atom_sites_solution_hydrogens geom
_atom_sites_solution_primary dual
_audit_creation_date 2021-09-19
_audit_creation_method
;
Olex2 1.2
(compiled 2018.05.29 svn.r3508 for OlexSys, GUI svn.r5506)
;
_audit_update_record
;
2022-07-02 deposited with the CCDC.	2022-10-20 downloaded from the CCDC.
;
_cell_angle_alpha 90
_cell_angle_beta 101.053(2)
_cell_angle_gamma 90
_cell_formula_units_Z 2
_cell_length_a 12.6780(12)
_cell_length_b 17.8838(17)
_cell_length_c 11.3101(11)
_cell_measurement_reflns_used 5848
_cell_measurement_temperature 296(2)
_cell_measurement_theta_max 27.642
_cell_measurement_theta_min 2.277
_cell_volume 2516.8(4)
_computing_cell_refinement 'SAINT v8.34A (Bruker, 2013)'
_computing_data_reduction 'SAINT v8.34A (Bruker, 2013)'
_computing_molecular_graphics 'Olex2 (Dolomanov et al., 2009)'
_computing_publication_material 'Olex2 (Dolomanov et al., 2009)'
_computing_structure_refinement 'ShelXL (Sheldrick, 2015)'
_computing_structure_solution 'ShelXT (Sheldrick, 2015)'
_diffrn_ambient_temperature 296.15
_diffrn_measured_fraction_theta_full 1.000
_diffrn_measured_fraction_theta_max 0.965
_diffrn_measurement_device_type 'CCD area detector'
_diffrn_measurement_method 'phi and omega scans'
_diffrn_radiation_monochromator graphite
_diffrn_radiation_type MoK\a
_diffrn_radiation_wavelength 0.71073
_diffrn_reflns_av_R_equivalents 0.0294
_diffrn_reflns_av_unetI/netI 0.0378
_diffrn_reflns_Laue_measured_fraction_full 1.000
_diffrn_reflns_Laue_measured_fraction_max 0.965
_diffrn_reflns_limit_h_max 13
_diffrn_reflns_limit_h_min -16
_diffrn_reflns_limit_k_max 22
_diffrn_reflns_limit_k_min -22
_diffrn_reflns_limit_l_max 11
_diffrn_reflns_limit_l_min -14
_diffrn_reflns_number 14986
_diffrn_reflns_point_group_measured_fraction_full 1.000
_diffrn_reflns_point_group_measured_fraction_max 0.965
_diffrn_reflns_theta_full 25.242
_diffrn_reflns_theta_max 27.715
_diffrn_reflns_theta_min 1.637
_exptl_absorpt_coefficient_mu 1.333
_exptl_absorpt_correction_T_max 0.7456
_exptl_absorpt_correction_T_min 0.6138
_exptl_absorpt_correction_type multi-scan
_exptl_absorpt_process_details
'SADABS-2014/5 (Bruker,2014/5) was used for absorption correction. wR2(int) was 0.0635 before and 0.0399 after correction. The Ratio of minimum to maximum transmission is 0.8232. The \l/2 correction factor is 0.00150.'
_exptl_crystal_colour colourless
_exptl_crystal_colour_primary colourless
_exptl_crystal_density_diffrn 1.774
_exptl_crystal_description block
_exptl_crystal_F_000 1340
_exptl_crystal_size_max 0.2
_exptl_crystal_size_mid 0.2
_exptl_crystal_size_min 0.2
_refine_diff_density_max 0.573
_refine_diff_density_min -0.869
_refine_diff_density_rms 0.140
_refine_ls_extinction_method none
_refine_ls_goodness_of_fit_ref 1.140
_refine_ls_hydrogen_treatment constr
_refine_ls_matrix_type full
_refine_ls_number_parameters 351
_refine_ls_number_reflns 5711
_refine_ls_number_restraints 0
_refine_ls_restrained_S_all 1.140
_refine_ls_R_factor_all 0.0411
_refine_ls_R_factor_gt 0.0295
_refine_ls_shift/su_max 0.001
_refine_ls_shift/su_mean 0.000
_refine_ls_structure_factor_coef Fsqd
_refine_ls_weighting_details 'w=1/[\s^2^(Fo^2^)+(0.0460P)^2^] where P=(Fo^2^+2Fc^2^)/3'
_refine_ls_weighting_scheme calc
_refine_ls_wR_factor_gt 0.0768
_refine_ls_wR_factor_ref 0.0905
_reflns_Friedel_coverage 0.000
_reflns_number_gt 4724
_reflns_number_total 5711
_reflns_threshold_expression 'I > 2\s(I)'
_cod_data_source_file d2ce01281b2.cif
_cod_data_source_block 1_CCDC1
_cod_database_code 7245690
_shelx_shelxl_version_number 2018/3
_shelx_space_group_comment
;
The symmetry employed for this shelxl refinement is uniquely defined
by the following loop, which should always be used as a source of
symmetry information in preference to the above space-group names.
They are only intended as comments.
;
_shelx_estimated_absorpt_t_max 0.776
_shelx_estimated_absorpt_t_min 0.776
_olex2_refinement_description
;
1. Fixed Uiso
 At 1.2 times of:
  All C(H) groups, All C(H,H) groups
 At 1.5 times of:
  All C(H,H,H) groups
2.a Secondary CH2 refined with riding coordinates:
 C20(H20A,H20B), C21(H21A,H21B), C22(H22A,H22B)
2.b Aromatic/amide H refined with riding coordinates:
 C3(H3), C4(H4), C6(H6), C7(H7), C9(H9), C11(H11), C13(H13), C18(H18),
 C19(H19), C25(H25), C26(H26)
2.c Idealised Me refined as rotating group:
 C17(H17A,H17B,H17C), C24(H24A,H24B,H24C)
;
_olex2_submission_special_instructions 'No special instructions were received'

loop_
_space_group_symop_operation_xyz
'x, y, z'
'-x, y+1/2, -z+1/2'
'-x, -y, -z'
'x, -y-1/2, z-1/2'

loop_
_atom_site_label
_atom_site_type_symbol
_atom_site_fract_x
_atom_site_fract_y
_atom_site_fract_z
_atom_site_U_iso_or_equiv
_atom_site_adp_type
_atom_site_occupancy
_atom_site_site_symmetry_order
_atom_site_calc_flag
_atom_site_refinement_flags_posn
_atom_site_refinement_flags_adp
_atom_site_refinement_flags_occupancy
_atom_site_disorder_assembly
_atom_site_disorder_group
Cd1 Cd 0.26424(2) 0.56436(2) 0.11187(2) 0.02275(8) Uani 1 1 d . . . . .
Cd2 Cd 0.500000 0.500000 0.000000 0.02016(9) Uani 1 2 d S T P . .
O1 O 0.1682(2) 0.45482(15) 0.9689(2) 0.0414(6) Uani 1 1 d . . . . .
O2 O 0.31747(18) 0.51105(12) 0.9451(2) 0.0281(5) Uani 1 1 d . . . . .
O3 O 0.2664(2) 0.27773(13) 0.5146(2) 0.0361(6) Uani 1 1 d . . . . .
O4 O 0.3527(2) 0.47048(15) 0.2253(2) 0.0498(8) Uani 1 1 d . . . . .
O5 O 0.4823(2) 0.41908(13) 0.1430(2) 0.0365(6) Uani 1 1 d . . . . .
O6 O 0.5415(2) 0.10461(13) 0.3951(2) 0.0410(6) Uani 1 1 d . . . . .
O7 O 0.6487(2) 0.18008(14) 0.3228(2) 0.0407(6) Uani 1 1 d . . . . .
N1 N 0.1733(2) 0.56582(16) 0.2686(2) 0.0314(7) Uani 1 1 d . . . . .
N2 N 0.1337(3) 0.5899(2) 0.4452(3) 0.0466(8) Uani 1 1 d . . . . .
N3 N 0.0831(2) 0.68366(16) 0.7924(3) 0.0346(7) Uani 1 1 d . . . . .
N4 N 0.1421(2) 0.62955(16) 0.9674(2) 0.0304(6) Uani 1 1 d . . . . .
C1 C 0.2432(3) 0.46294(19) 0.9137(3) 0.0268(7) Uani 1 1 d . . . . .
C2 C 0.2480(3) 0.41651(18) 0.8048(3) 0.0240(7) Uani 1 1 d . . . . .
C3 C 0.3183(3) 0.43522(18) 0.7288(3) 0.0279(7) Uani 1 1 d . . . . .
H3 H 0.360113 0.478128 0.744273 0.034 Uiso 1 1 calc R . . . .
C4 C 0.3271(3) 0.39100(19) 0.6305(3) 0.0323(8) Uani 1 1 d . . . . .
H4 H 0.374307 0.404154 0.580368 0.039 Uiso 1 1 calc R . . . .
C5 C 0.2649(3) 0.32709(17) 0.6076(3) 0.0240(7) Uani 1 1 d . . . . .
C6 C 0.1944(3) 0.30796(18) 0.6821(3) 0.0289(7) Uani 1 1 d . . . . .
H6 H 0.152284 0.265213 0.666297 0.035 Uiso 1 1 calc R . . . .
C7 C 0.1866(3) 0.35228(19) 0.7799(3) 0.0297(7) Uani 1 1 d . . . . .
H7 H 0.139345 0.338878 0.829832 0.036 Uiso 1 1 calc R . . . .
C8 C 0.3423(3) 0.28622(17) 0.4409(3) 0.0246(7) Uani 1 1 d . . . . .
C9 C 0.3414(3) 0.34756(17) 0.3670(3) 0.0251(7) Uani 1 1 d . . . . .
H9 H 0.292078 0.385893 0.368183 0.030 Uiso 1 1 calc R . . . .
C10 C 0.4153(3) 0.35154(16) 0.2906(3) 0.0215(6) Uani 1 1 d . . . . .
C11 C 0.4868(3) 0.29302(16) 0.2880(3) 0.0230(6) Uani 1 1 d . . . . .
H11 H 0.536130 0.295574 0.236959 0.028 Uiso 1 1 calc R . . . .
C12 C 0.4851(3) 0.23064(16) 0.3609(3) 0.0228(6) Uani 1 1 d . . . . .
C13 C 0.4129(3) 0.22774(17) 0.4385(3) 0.0254(7) Uani 1 1 d . . . . .
H13 H 0.411947 0.186632 0.488609 0.030 Uiso 1 1 calc R . . . .
C14 C 0.4164(3) 0.41961(17) 0.2124(3) 0.0262(7) Uani 1 1 d . . . . .
C15 C 0.5631(3) 0.16762(17) 0.3581(3) 0.0280(7) Uani 1 1 d . . . . .
C16 C 0.2137(3) 0.5859(2) 0.3816(3) 0.0338(8) Uani 1 1 d . . . . .
C17 C 0.3285(3) 0.5975(3) 0.4329(4) 0.0506(11) Uani 1 1 d . . . . .
H17A H 0.359196 0.551611 0.467906 0.076 Uiso 1 1 calc GR . . . .
H17B H 0.335758 0.635466 0.493955 0.076 Uiso 1 1 calc GR . . . .
H17C H 0.365411 0.612923 0.370414 0.076 Uiso 1 1 calc GR . . . .
C18 C 0.0401(4) 0.5700(3) 0.3704(4) 0.0551(12) Uani 1 1 d . . . . .
H18 H -0.027539 0.566941 0.390583 0.066 Uiso 1 1 calc R . . . .
C19 C 0.0647(3) 0.5554(2) 0.2609(3) 0.0418(9) Uani 1 1 d . . . . .
H19 H 0.016268 0.540800 0.192231 0.050 Uiso 1 1 calc R . . . .
C20 C 0.1410(4) 0.6194(3) 0.5675(3) 0.0631(14) Uani 1 1 d . . . . .
H20A H 0.213208 0.637891 0.597001 0.076 Uiso 1 1 calc R . . . .
H20B H 0.127114 0.579499 0.620499 0.076 Uiso 1 1 calc R . . . .
C21 C 0.0620(4) 0.6814(2) 0.5698(3) 0.0559(12) Uani 1 1 d . . . . .
H21A H 0.064103 0.714253 0.502066 0.067 Uiso 1 1 calc R . . . .
H21B H -0.009500 0.659856 0.558049 0.067 Uiso 1 1 calc R . . . .
C22 C 0.0788(4) 0.7278(2) 0.6821(3) 0.0490(11) Uani 1 1 d . . . . .
H22A H 0.145458 0.755389 0.688235 0.059 Uiso 1 1 calc R . . . .
H22B H 0.020823 0.763806 0.675842 0.059 Uiso 1 1 calc R . . . .
C23 C 0.1695(3) 0.66967(19) 0.8790(3) 0.0313(8) Uani 1 1 d . . . . .
C24 C 0.2803(3) 0.6937(3) 0.8741(4) 0.0502(11) Uani 1 1 d . . . . .
H24A H 0.324292 0.650530 0.869789 0.075 Uiso 1 1 calc GR . . . .
H24B H 0.309088 0.721885 0.945277 0.075 Uiso 1 1 calc GR . . . .
H24C H 0.279237 0.724381 0.804258 0.075 Uiso 1 1 calc GR . . . .
C25 C 0.0330(3) 0.6177(2) 0.9338(3) 0.0376(8) Uani 1 1 d . . . . .
H25 H -0.008873 0.591335 0.978725 0.045 Uiso 1 1 calc R . . . .
C26 C -0.0038(3) 0.6497(2) 0.8271(4) 0.0430(9) Uani 1 1 d . . . . .
H26 H -0.074203 0.649202 0.784496 0.052 Uiso 1 1 calc R . . . .

loop_
_atom_site_aniso_label
_atom_site_aniso_U_11
_atom_site_aniso_U_22
_atom_site_aniso_U_33
_atom_site_aniso_U_23
_atom_site_aniso_U_13
_atom_site_aniso_U_12
Cd1 0.02881(14) 0.01834(13) 0.02374(13) -0.00082(8) 0.01172(10) 0.00133(9)
Cd2 0.02359(17) 0.01478(15) 0.02457(17) 0.00233(11) 0.01082(13) 0.00075(12)
O1 0.0411(15) 0.0471(15) 0.0441(15) -0.0163(12) 0.0282(12) -0.0129(12)
O2 0.0230(12) 0.0310(12) 0.0307(12) -0.0104(10) 0.0065(10) -0.0020(9)
O3 0.0525(16) 0.0285(12) 0.0355(13) -0.0109(10) 0.0293(12) -0.0148(11)
O4 0.078(2) 0.0343(15) 0.0468(16) 0.0207(12) 0.0363(15) 0.0304(15)
O5 0.0477(16) 0.0276(13) 0.0411(14) 0.0159(11) 0.0257(12) 0.0089(11)
O6 0.0589(17) 0.0196(12) 0.0441(15) 0.0101(10) 0.0090(13) 0.0060(11)
O7 0.0395(15) 0.0374(15) 0.0499(16) 0.0107(12) 0.0204(13) 0.0155(12)
N1 0.0358(17) 0.0360(16) 0.0250(14) -0.0019(12) 0.0120(13) 0.0020(13)
N2 0.048(2) 0.070(2) 0.0245(16) -0.0066(15) 0.0126(15) 0.0179(18)
N3 0.0398(18) 0.0378(17) 0.0268(15) 0.0013(12) 0.0084(13) 0.0131(14)
N4 0.0292(15) 0.0322(15) 0.0315(15) 0.0035(12) 0.0102(12) 0.0019(12)
C1 0.0282(17) 0.0269(16) 0.0268(16) -0.0034(13) 0.0091(14) 0.0004(14)
C2 0.0235(16) 0.0276(16) 0.0221(15) -0.0012(12) 0.0072(13) 0.0013(13)
C3 0.0325(18) 0.0269(17) 0.0264(17) -0.0035(13) 0.0108(14) -0.0079(14)
C4 0.040(2) 0.0349(19) 0.0276(17) -0.0033(14) 0.0192(15) -0.0098(15)
C5 0.0307(17) 0.0236(16) 0.0192(15) -0.0042(12) 0.0083(13) 0.0002(13)
C6 0.0336(19) 0.0267(17) 0.0289(17) -0.0062(13) 0.0122(14) -0.0089(14)
C7 0.0250(17) 0.0368(19) 0.0303(17) -0.0059(14) 0.0130(14) -0.0083(14)
C8 0.0346(18) 0.0233(16) 0.0194(14) -0.0044(12) 0.0140(13) -0.0058(13)
C9 0.0334(18) 0.0213(15) 0.0228(15) -0.0043(12) 0.0107(13) 0.0039(13)
C10 0.0301(17) 0.0169(14) 0.0185(14) 0.0018(11) 0.0069(12) 0.0005(12)
C11 0.0307(17) 0.0184(14) 0.0224(15) 0.0028(12) 0.0112(13) 0.0011(13)
C12 0.0296(17) 0.0178(14) 0.0206(15) 0.0020(11) 0.0035(13) -0.0003(12)
C13 0.0359(18) 0.0196(15) 0.0218(15) 0.0018(12) 0.0083(14) -0.0040(13)
C14 0.0372(19) 0.0185(15) 0.0242(16) 0.0028(12) 0.0089(14) 0.0048(13)
C15 0.044(2) 0.0214(16) 0.0182(15) 0.0025(12) 0.0051(14) 0.0060(15)
C16 0.040(2) 0.0348(19) 0.0278(18) -0.0024(14) 0.0101(16) 0.0091(16)
C17 0.047(2) 0.062(3) 0.041(2) -0.006(2) 0.0037(19) 0.005(2)
C18 0.040(2) 0.090(4) 0.040(2) -0.003(2) 0.019(2) 0.004(2)
C19 0.038(2) 0.058(3) 0.033(2) -0.0088(17) 0.0149(17) -0.0071(18)
C20 0.064(3) 0.102(4) 0.0241(19) -0.004(2) 0.012(2) 0.035(3)
C21 0.081(3) 0.055(3) 0.031(2) 0.0061(18) 0.008(2) 0.023(2)
C22 0.068(3) 0.045(2) 0.034(2) 0.0102(17) 0.011(2) 0.025(2)
C23 0.0348(19) 0.0305(18) 0.0309(18) 0.0048(14) 0.0116(15) 0.0072(15)
C24 0.043(2) 0.058(3) 0.054(3) 0.028(2) 0.018(2) -0.002(2)
C25 0.0308(19) 0.039(2) 0.047(2) -0.0002(17) 0.0168(17) -0.0005(16)
C26 0.030(2) 0.049(2) 0.049(2) -0.0100(19) 0.0039(18) 0.0096(17)

loop_
_atom_type_symbol
_atom_type_description
_atom_type_scat_dispersion_real
_atom_type_scat_dispersion_imag
_atom_type_scat_source
C C 0.0033 0.0016 'International Tables Vol C Tables 4.2.6.8 and 6.1.1.4'
H H 0.0000 0.0000 'International Tables Vol C Tables 4.2.6.8 and 6.1.1.4'
Cd Cd -0.8075 1.2024 'International Tables Vol C Tables 4.2.6.8 and 6.1.1.4'
N N 0.0061 0.0033 'International Tables Vol C Tables 4.2.6.8 and 6.1.1.4'
O O 0.0106 0.0060 'International Tables Vol C Tables 4.2.6.8 and 6.1.1.4'

loop_
_geom_angle_atom_site_label_1
_geom_angle_atom_site_label_2
_geom_angle_atom_site_label_3
_geom_angle
_geom_angle_site_symmetry_1
_geom_angle_site_symmetry_3
_geom_angle_publ_flag
O2 Cd1 O6 70.29(8) 1_554 2_655 ?
O2 Cd1 O7 114.61(8) 1_554 2_655 ?
O2 Cd1 N4 83.90(9) 1_554 1_554 ?
O4 Cd1 O2 88.07(8) . 1_554 ?
O4 Cd1 O6 81.53(10) . 2_655 ?
O4 Cd1 O7 108.40(11) . 2_655 ?
O4 Cd1 N1 80.76(10) . . ?
O4 Cd1 N4 162.23(11) . 1_554 ?
O7 Cd1 O6 51.87(8) 2_655 2_655 ?
N1 Cd1 O2 154.00(9) . 1_554 ?
N1 Cd1 O6 130.15(9) . 2_655 ?
N1 Cd1 O7 91.25(9) . 2_655 ?
N1 Cd1 N4 99.84(10) . 1_554 ?
N4 Cd1 O6 110.34(9) 1_554 2_655 ?
N4 Cd1 O7 89.36(10) 1_554 2_655 ?
O2 Cd2 O2 180.0 1_554 3_666 ?
O2 Cd2 O6 104.28(9) 3_666 2_655 ?
O2 Cd2 O6 75.72(9) 1_554 2_655 ?
O2 Cd2 O6 104.28(9) 1_554 4_565 ?
O2 Cd2 O6 75.72(9) 3_666 4_565 ?
O5 Cd2 O2 90.93(9) . 1_554 ?
O5 Cd2 O2 90.93(9) 3_665 3_666 ?
O5 Cd2 O2 89.07(9) 3_665 1_554 ?
O5 Cd2 O2 89.07(9) . 3_666 ?
O5 Cd2 O5 180.00(13) . 3_665 ?
O5 Cd2 O6 95.08(9) . 2_655 ?
O5 Cd2 O6 84.92(9) 3_665 2_655 ?
O5 Cd2 O6 84.92(9) . 4_565 ?
O5 Cd2 O6 95.08(9) 3_665 4_565 ?
O6 Cd2 O6 180.00(10) 4_565 2_655 ?
Cd2 O2 Cd1 104.53(8) 1_556 1_556 ?
C1 O2 Cd1 100.86(19) . 1_556 ?
C1 O2 Cd2 132.3(2) . 1_556 ?
C5 O3 C8 119.9(2) . . ?
C14 O4 Cd1 137.4(2) . . ?
C14 O5 Cd2 128.8(2) . . ?
Cd2 O6 Cd1 95.83(8) 2_645 2_645 ?
C15 O6 Cd1 88.3(2) . 2_645 ?
C15 O6 Cd2 168.4(2) . 2_645 ?
C15 O7 Cd1 97.15(19) . 2_645 ?
C16 N1 Cd1 125.9(2) . . ?
C16 N1 C19 107.1(3) . . ?
C19 N1 Cd1 126.5(2) . . ?
C16 N2 C18 107.9(3) . . ?
C16 N2 C20 127.0(4) . . ?
C18 N2 C20 124.6(4) . . ?
C23 N3 C22 127.6(3) . . ?
C23 N3 C26 107.1(3) . . ?
C26 N3 C22 125.2(3) . . ?
C23 N4 Cd1 124.2(2) . 1_556 ?
C23 N4 C25 105.5(3) . . ?
C25 N4 Cd1 127.7(2) . 1_556 ?
O1 C1 O2 122.4(3) . . ?
O1 C1 C2 120.3(3) . . ?
O2 C1 C2 117.3(3) . . ?
C3 C2 C1 120.5(3) . . ?
C7 C2 C1 121.1(3) . . ?
C7 C2 C3 118.4(3) . . ?
C4 C3 C2 121.2(3) . . ?
C5 C4 C3 119.4(3) . . ?
O3 C5 C4 125.6(3) . . ?
O3 C5 C6 114.3(3) . . ?
C4 C5 C6 120.1(3) . . ?
C7 C6 C5 120.0(3) . . ?
C6 C7 C2 121.0(3) . . ?
C9 C8 O3 121.5(3) . . ?
C9 C8 C13 121.4(3) . . ?
C13 C8 O3 116.9(3) . . ?
C8 C9 C10 119.3(3) . . ?
C9 C10 C14 119.3(3) . . ?
C11 C10 C9 119.6(3) . . ?
C11 C10 C14 121.1(3) . . ?
C10 C11 C12 120.5(3) . . ?
C11 C12 C15 120.2(3) . . ?
C13 C12 C11 119.5(3) . . ?
C13 C12 C15 120.2(3) . . ?
C8 C13 C12 119.6(3) . . ?
O4 C14 O5 127.3(3) . . ?
O4 C14 C10 116.3(3) . . ?
O5 C14 C10 116.4(3) . . ?
O6 C15 C12 118.8(3) . . ?
O7 C15 O6 121.9(3) . . ?
O7 C15 C12 119.3(3) . . ?
N1 C16 N2 109.5(3) . . ?
N1 C16 C17 125.8(3) . . ?
N2 C16 C17 124.5(3) . . ?
C19 C18 N2 106.9(4) . . ?
C18 C19 N1 108.5(4) . . ?
N2 C20 C21 111.2(3) . . ?
C22 C21 C20 116.0(4) . . ?
N3 C22 C21 113.5(3) . . ?
N3 C23 C24 124.4(3) . . ?
N4 C23 N3 110.8(3) . . ?
N4 C23 C24 124.8(3) . . ?
C26 C25 N4 109.9(3) . . ?
C25 C26 N3 106.7(3) . . ?

loop_
_geom_bond_atom_site_label_1
_geom_bond_atom_site_label_2
_geom_bond_distance
_geom_bond_site_symmetry_2
_geom_bond_publ_flag
Cd1 O2 2.326(2) 1_554 ?
Cd1 O4 2.274(2) . ?
Cd1 O6 2.581(3) 2_655 ?
Cd1 O7 2.395(2) 2_655 ?
Cd1 N1 2.293(3) . ?
Cd1 N4 2.335(3) 1_554 ?
Cd2 O2 2.287(2) 1_554 ?
Cd2 O2 2.287(2) 3_666 ?
Cd2 O5 2.214(2) . ?
Cd2 O5 2.214(2) 3_665 ?
Cd2 O6 2.329(2) 4_565 ?
Cd2 O6 2.329(2) 2_655 ?
O1 C1 1.242(4) . ?
O2 C1 1.274(4) . ?
O3 C5 1.375(3) . ?
O3 C8 1.397(3) . ?
O4 C14 1.243(4) . ?
O5 C14 1.252(4) . ?
O6 C15 1.250(4) . ?
O7 C15 1.247(4) . ?
N1 C16 1.332(4) . ?
N1 C19 1.375(5) . ?
N2 C16 1.353(4) . ?
N2 C18 1.366(5) . ?
N2 C20 1.467(5) . ?
N3 C22 1.468(4) . ?
N3 C23 1.345(4) . ?
N3 C26 1.378(5) . ?
N4 C23 1.330(4) . ?
N4 C25 1.380(4) . ?
C1 C2 1.497(4) . ?
C2 C3 1.392(4) . ?
C2 C7 1.386(4) . ?
C3 C4 1.386(4) . ?
C4 C5 1.384(4) . ?
C5 C6 1.384(4) . ?
C6 C7 1.379(4) . ?
C8 C9 1.378(4) . ?
C8 C13 1.380(4) . ?
C9 C10 1.392(4) . ?
C10 C11 1.389(4) . ?
C10 C14 1.506(4) . ?
C11 C12 1.390(4) . ?
C12 C13 1.385(4) . ?
C12 C15 1.504(4) . ?
C16 C17 1.475(5) . ?
C18 C19 1.360(5) . ?
C20 C21 1.498(6) . ?
C21 C22 1.497(5) . ?
C23 C24 1.480(5) . ?
C25 C26 1.336(5) . ?
